data_7112454
loop_
_publ_author_name
'Chen, Xiao-Yan'
'Goff, George S.'
'Quiroz-Guzman, Mauricio'
'Fagnant, Jr, Daniel P'
'Brennecke, Joan F.'
'Scott, Brian L.'
'Runde, Wolfgang'

_publ_section_title
;
 Directed nucleation of monomeric and dimeric uranium(VI) complexes with a
 room temperature carboxyl-functionalized phosphonium ionic liquid.
;
_journal_issue 19
_journal_name_full 'Chemical communications (Cambridge, England)'
_journal_page_first 1903
_journal_page_last 1905
_journal_paper_doi 10.1039/c2cc38255e
_journal_volume 49
_journal_year 2013
_chemical_formula_sum 'C19 H37 F12 N2 O18 P3 S4 U'
_chemical_formula_weight 1268.69
_chemical_name_systematic
;
?
;
_space_group_IT_number 2
_symmetry_cell_setting triclinic
_symmetry_space_group_name_Hall '-P 1'
_symmetry_space_group_name_H-M 'P -1'
_atom_sites_solution_hydrogens geom
_atom_sites_solution_primary direct
_atom_sites_solution_secondary difmap
_audit_creation_method SHELXL-97
_cell_angle_alpha 100.891(1)
_cell_angle_beta 90.379(1)
_cell_angle_gamma 96.996(1)
_cell_formula_units_Z 4
_cell_length_a 8.3319(7)
_cell_length_b 21.0439(19)
_cell_length_c 24.947(2)
_cell_measurement_temperature 120(1)
_cell_volume 4261.4(6)
_computing_cell_refinement 'SAINT+, v. 7.66a (Bruker AXS, 2009)'
_computing_data_collection 'APEX II, v. 7.0 (Bruker AXS, 2009)'
_computing_data_reduction 'SAINT+, v. 7.66a (Bruker AXS, 2009)'
_computing_molecular_graphics 'SHELXTL, v. 6.14, (Bruker AXS, 2000)'
_computing_publication_material 'SHELXTL, v. 6.14, (Bruker AXS, 2000)'
_computing_structure_refinement 'SHELXL-97 (Sheldrick, 1997)'
_computing_structure_solution 'SHELXS-97 (Sheldrick, 1990)'
_diffrn_ambient_temperature 120(1)
_diffrn_measured_fraction_theta_full 0.996
_diffrn_measured_fraction_theta_max 0.971
_diffrn_measurement_device_type 'Bruker D8 with APEXII CCD'
_diffrn_measurement_method '\w scans'
_diffrn_radiation_monochromator graphite
_diffrn_radiation_source 'fine-focus sealed tube'
_diffrn_radiation_type MoK\a
_diffrn_radiation_wavelength 0.71073
_diffrn_reflns_av_R_equivalents 0.0384
_diffrn_reflns_av_sigmaI/netI 0.0540
_diffrn_reflns_limit_h_max 10
_diffrn_reflns_limit_h_min -10
_diffrn_reflns_limit_k_max 27
_diffrn_reflns_limit_k_min -27
_diffrn_reflns_limit_l_max 32
_diffrn_reflns_limit_l_min -32
_diffrn_reflns_number 47416
_diffrn_reflns_theta_full 25.00
_diffrn_reflns_theta_max 27.45
_diffrn_reflns_theta_min 1.99
_diffrn_standards_decay_% 0
_diffrn_standards_interval_count 0
_diffrn_standards_interval_time 0
_diffrn_standards_number 0
_exptl_absorpt_coefficient_mu 4.237
_exptl_absorpt_correction_T_max 0.7851
_exptl_absorpt_correction_T_min 0.3833
_exptl_absorpt_correction_type multi-scan
_exptl_absorpt_process_details 'SADABS v. 1 (Sheldrick, 2008)'
_exptl_crystal_colour yellow
_exptl_crystal_density_diffrn 1.977
_exptl_crystal_density_method 'not measured'
_exptl_crystal_description needle
_exptl_crystal_F_000 2472
_exptl_crystal_size_max 0.28
_exptl_crystal_size_mid 0.10
_exptl_crystal_size_min 0.06
_refine_diff_density_max 1.122
_refine_diff_density_min -1.115
_refine_diff_density_rms 0.129
_refine_ls_extinction_method none
_refine_ls_goodness_of_fit_ref 1.024
_refine_ls_hydrogen_treatment mixed
_refine_ls_matrix_type full
_refine_ls_number_parameters 1105
_refine_ls_number_reflns 18927
_refine_ls_number_restraints 2
_refine_ls_restrained_S_all 1.024
_refine_ls_R_factor_all 0.0501
_refine_ls_R_factor_gt 0.0326
_refine_ls_shift/su_max 0.003
_refine_ls_shift/su_mean 0.000
_refine_ls_structure_factor_coef Fsqd
_refine_ls_weighting_details 'calc w=1/[\s^2^(Fo^2^)+(0.0255P)^2^+0.0000P] where P=(Fo^2^+2Fc^2^)/3'
_refine_ls_weighting_scheme calc
_refine_ls_wR_factor_gt 0.0603
_refine_ls_wR_factor_ref 0.0651
_reflns_number_gt 14944
_reflns_number_total 18927
_reflns_threshold_expression >2sigma(I)
_cod_duplicate_entry 7108894
_cod_data_source_file c2cc38255e.txt
_cod_data_source_block apx1549
_cod_database_code 7112454

loop_
_symmetry_equiv_pos_as_xyz
'x, y, z'
'-x, -y, -z'

loop_
_atom_site_label
_atom_site_type_symbol
_atom_site_fract_x
_atom_site_fract_y
_atom_site_fract_z
_atom_site_U_iso_or_equiv
_atom_site_adp_type
_atom_site_occupancy
_atom_site_symmetry_multiplicity
_atom_site_calc_flag
_atom_site_refinement_flags
U1 U 0.244334(17) 0.897154(7) 0.148363(6) 0.01106(4) Uani 1 1 d .
U2 U 0.813052(17) 0.081649(7) 0.342406(6) 0.01164(4) Uani 1 1 d .
P1 P -0.16454(12) 1.12057(5) 0.13515(4) 0.0153(2) Uani 1 1 d .
P2 P 0.09961(13) 0.63463(5) -0.01471(4) 0.0155(2) Uani 1 1 d .
P3 P 0.68300(12) 0.75171(5) 0.16795(4) 0.0130(2) Uani 1 1 d .
P4 P 1.34490(12) 0.22339(5) 0.32567(4) 0.0134(2) Uani 1 1 d .
P5 P 0.85115(13) 0.34973(5) 0.50104(4) 0.0167(2) Uani 1 1 d .
P6 P 0.25112(12) -0.13565(5) 0.35756(4) 0.0157(2) Uani 1 1 d .
S1 S 0.36357(12) 0.22691(5) 0.14228(4) 0.0165(2) Uani 1 1 d .
S2 S 0.42358(12) 0.19478(6) 0.03145(4) 0.0202(2) Uani 1 1 d .
S3 S 0.14918(12) 0.54479(5) 0.13780(4) 0.0175(2) Uani 1 1 d .
S4 S 0.47160(12) 0.53577(5) 0.10714(4) 0.0177(2) Uani 1 1 d .
S5 S 0.71666(12) 0.75742(5) 0.35621(4) 0.0180(2) Uani 1 1 d .
S6 S 0.78616(13) 0.80823(6) 0.46654(4) 0.0214(2) Uani 1 1 d .
S7 S 0.29060(13) 0.43916(5) 0.38747(4) 0.0205(2) Uani 1 1 d .
S8 S -0.01633(14) 0.44321(6) 0.34481(5) 0.0254(3) Uani 1 1 d .
F1 F 0.3221(3) 0.34049(13) 0.19728(11) 0.0421(8) Uani 1 1 d .
F2 F 0.3826(4) 0.34061(13) 0.11364(12) 0.0437(8) Uani 1 1 d .
F3 F 0.5660(3) 0.33275(13) 0.17194(12) 0.0435(8) Uani 1 1 d .
F4 F 0.2498(3) 0.08639(14) 0.04139(14) 0.0611(10) Uani 1 1 d .
F5 F 0.4953(3) 0.07517(12) 0.02035(10) 0.0332(6) Uani 1 1 d .
F6 F 0.3287(3) 0.09169(16) -0.04048(12) 0.0583(10) Uani 1 1 d .
F7 F 0.2287(3) 0.55882(14) 0.24147(10) 0.0356(7) Uani 1 1 d .
F8 F -0.0237(3) 0.56121(13) 0.22404(10) 0.0319(6) Uani 1 1 d .
F9 F 0.1509(3) 0.64393(12) 0.21882(10) 0.0333(7) Uani 1 1 d .
F10 F 0.4499(3) 0.47239(12) 0.18823(10) 0.0276(6) Uani 1 1 d .
F11 F 0.6076(3) 0.56278(12) 0.20467(10) 0.0314(6) Uani 1 1 d .
F12 F 0.6833(3) 0.47890(13) 0.15152(10) 0.0315(6) Uani 1 1 d .
F13 F 0.6764(4) 0.65281(14) 0.39859(12) 0.0585(10) Uani 1 1 d .
F14 F 0.8694(4) 0.65475(14) 0.34209(13) 0.0567(9) Uani 1 1 d .
F15 F 0.6217(4) 0.63690(13) 0.31240(12) 0.0493(8) Uani 1 1 d .
F16 F 0.7409(4) 0.91927(16) 0.52554(13) 0.0608(10) Uani 1 1 d .
F17 F 0.9374(3) 0.92568(13) 0.47048(11) 0.0366(7) Uani 1 1 d .
F18 F 0.6935(3) 0.91188(14) 0.43895(13) 0.0502(8) Uani 1 1 d .
F19 F 0.5670(4) 0.50350(17) 0.37483(16) 0.0670(11) Uani 1 1 d .
F20 F 0.4631(5) 0.4395(3) 0.30223(15) 0.1074(17) Uani 1 1 d .
F21 F 0.3688(4) 0.5296(2) 0.33213(19) 0.0995(16) Uani 1 1 d .
F22 F -0.1017(4) 0.34354(14) 0.26638(13) 0.0516(9) Uani 1 1 d .
F23 F -0.2052(4) 0.43082(15) 0.26048(12) 0.0539(9) Uani 1 1 d .
F24 F 0.0420(4) 0.42288(15) 0.24087(12) 0.0546(9) Uani 1 1 d .
O1 O 0.3323(3) 0.92439(13) 0.09175(10) 0.0171(6) Uani 1 1 d .
O2 O 0.1564(3) 0.87037(13) 0.20582(10) 0.0148(6) Uani 1 1 d .
O4 O 0.0976(3) 0.98694(13) 0.16689(11) 0.0167(6) Uani 1 1 d .
O6 O 0.0519(3) 0.76833(14) 0.03079(11) 0.0226(7) Uani 1 1 d .
O7 O 0.2213(3) 0.78717(13) 0.10400(11) 0.0166(6) Uani 1 1 d .
O8 O 0.4918(3) 0.86059(13) 0.17214(11) 0.0165(6) Uani 1 1 d .
O9 O 0.6868(3) 0.94246(12) 0.19935(11) 0.0151(6) Uani 1 1 d .
O10 O 0.4018(3) 0.98674(14) 0.20967(12) 0.0163(6) Uani 1 1 d .
O11 O -0.0153(3) 0.87070(13) 0.09810(11) 0.0167(6) Uani 1 1 d D
O12 O 0.7375(3) 0.10982(13) 0.28567(10) 0.0150(6) Uani 1 1 d .
O13 O 0.8904(3) 0.05313(13) 0.39768(11) 0.0188(6) Uani 1 1 d .
O14 O 1.0801(3) 0.11633(13) 0.31800(11) 0.0168(6) Uani 1 1 d .
O15 O 1.2213(3) 0.03314(13) 0.29014(11) 0.0159(6) Uani 1 1 d .
O16 O 0.6044(3) -0.00615(13) 0.32532(11) 0.0182(6) Uani 1 1 d .
O17 O 0.4346(3) -0.00683(13) 0.39475(11) 0.0200(6) Uani 1 1 d .
O18 O 0.8661(3) 0.19145(13) 0.38744(11) 0.0169(6) Uani 1 1 d .
O19 O 0.7021(3) 0.21801(14) 0.45633(12) 0.0255(7) Uani 1 1 d .
O20 O 0.5771(3) 0.11083(14) 0.39402(12) 0.0171(6) Uani 1 1 d .
O21 O 0.9035(3) -0.00779(14) 0.27813(12) 0.0168(7) Uani 1 1 d .
O22 O 0.1933(3) 0.21599(14) 0.13169(12) 0.0244(7) Uani 1 1 d .
O23 O 0.4229(4) 0.20752(15) 0.19007(11) 0.0272(7) Uani 1 1 d .
O24 O 0.2794(4) 0.22114(17) 0.02034(12) 0.0375(9) Uani 1 1 d .
O25 O 0.5652(3) 0.20813(15) 0.00184(12) 0.0285(7) Uani 1 1 d .
O26 O 0.1206(3) 0.47559(13) 0.13254(12) 0.0228(7) Uani 1 1 d .
O27 O 0.0388(3) 0.57590(14) 0.11028(12) 0.0247(7) Uani 1 1 d .
O28 O 0.4246(3) 0.47640(14) 0.06943(11) 0.0225(7) Uani 1 1 d .
O29 O 0.5978(3) 0.58179(14) 0.09331(11) 0.0236(7) Uani 1 1 d .
O30 O 0.5506(3) 0.76671(15) 0.36317(12) 0.0285(8) Uani 1 1 d .
O31 O 0.7885(3) 0.76972(15) 0.30677(11) 0.0274(7) Uani 1 1 d .
O32 O 0.6246(4) 0.78470(16) 0.47791(12) 0.0329(8) Uani 1 1 d .
O33 O 0.9169(4) 0.79964(16) 0.50059(11) 0.0296(8) Uani 1 1 d .
O34 O 0.2583(4) 0.48787(15) 0.43229(12) 0.0342(8) Uani 1 1 d .
O35 O 0.3733(4) 0.38735(15) 0.39806(13) 0.0344(8) Uani 1 1 d .
O36 O -0.1426(4) 0.41563(19) 0.37474(15) 0.0508(10) Uani 1 1 d .
O37 O 0.0057(4) 0.51205(15) 0.34876(13) 0.0339(8) Uani 1 1 d .
N1 N 0.4752(4) 0.20430(16) 0.09396(13) 0.0161(7) Uani 1 1 d .
N2 N 0.3291(4) 0.57506(16) 0.13015(14) 0.0185(8) Uani 1 1 d .
N4 N 0.1423(5) 0.40969(18) 0.34857(17) 0.0375(11) Uani 1 1 d .
O5 O -0.0588(3) 0.99211(13) 0.09488(11) 0.0208(7) Uani 1 1 d .
N3 N 0.8378(4) 0.78951(16) 0.40505(13) 0.0166(7) Uani 1 1 d .
C1 C 0.0101(5) 1.01585(19) 0.13933(16) 0.0156(9) Uani 1 1 d .
C2 C -0.0088(5) 1.08598(19) 0.16565(16) 0.0157(9) Uani 1 1 d .
H2A H 0.0934 1.1129 0.1639 0.019 Uiso 1 1 calc R
H2B H -0.0318 1.0875 0.2039 0.019 Uiso 1 1 calc R
C3 C -0.1707(5) 1.19963(19) 0.17564(17) 0.0203(9) Uani 1 1 d .
H3A H -0.0668 1.2250 0.1759 0.030 Uiso 1 1 calc R
H3B H -0.1978 1.1956 0.2123 0.030 Uiso 1 1 calc R
H3C H -0.2510 1.2208 0.1605 0.030 Uiso 1 1 calc R
C4 C -0.1250(5) 1.1276(2) 0.06637(16) 0.0216(10) Uani 1 1 d .
H4A H -0.2066 1.1495 0.0528 0.032 Uiso 1 1 calc R
H4B H -0.1263 1.0848 0.0443 0.032 Uiso 1 1 calc R
H4C H -0.0208 1.1521 0.0649 0.032 Uiso 1 1 calc R
C5 C -0.3537(5) 1.0731(2) 0.14030(18) 0.0221(10) Uani 1 1 d .
H5A H -0.4388 1.0930 0.1265 0.033 Uiso 1 1 calc R
H5B H -0.3717 1.0706 0.1779 0.033 Uiso 1 1 calc R
H5C H -0.3525 1.0299 0.1193 0.033 Uiso 1 1 calc R
C6 C 0.1563(5) 0.7524(2) 0.05921(16) 0.0174(9) Uani 1 1 d .
C7 C 0.2128(5) 0.68600(19) 0.04272(16) 0.0165(9) Uani 1 1 d .
H7A H 0.2042 0.6641 0.0737 0.020 Uiso 1 1 calc R
H7B H 0.3260 0.6918 0.0337 0.020 Uiso 1 1 calc R
C8 C 0.1244(5) 0.6687(2) -0.07492(17) 0.0274(11) Uani 1 1 d .
H8A H 0.2375 0.6802 -0.0801 0.041 Uiso 1 1 calc R
H8B H 0.0702 0.7070 -0.0711 0.041 Uiso 1 1 calc R
H8C H 0.0787 0.6372 -0.1059 0.041 Uiso 1 1 calc R
C9 C -0.1102(4) 0.6217(2) -0.00139(17) 0.0200(9) Uani 1 1 d .
H9A H -0.1652 0.5913 -0.0314 0.030 Uiso 1 1 calc R
H9B H -0.1544 0.6623 0.0029 0.030 Uiso 1 1 calc R
H9C H -0.1243 0.6044 0.0315 0.030 Uiso 1 1 calc R
C10 C 0.1832(5) 0.5598(2) -0.02500(17) 0.0234(10) Uani 1 1 d .
H10A H 0.1687 0.5407 0.0070 0.035 Uiso 1 1 calc R
H10B H 0.2966 0.5676 -0.0317 0.035 Uiso 1 1 calc R
H10C H 0.1296 0.5305 -0.0559 0.035 Uiso 1 1 calc R
C11 C 0.6349(5) 0.88370(19) 0.18873(15) 0.0127(8) Uani 1 1 d .
C12 C 0.7493(4) 0.83557(18) 0.19805(16) 0.0137(8) Uani 1 1 d .
H12A H 0.7651 0.8388 0.2371 0.016 Uiso 1 1 calc R
H12B H 0.8534 0.8483 0.1835 0.016 Uiso 1 1 calc R
C13 C 0.8460(5) 0.70722(19) 0.17692(17) 0.0191(9) Uani 1 1 d .
H13A H 0.8182 0.6624 0.1595 0.029 Uiso 1 1 calc R
H13B H 0.8668 0.7098 0.2152 0.029 Uiso 1 1 calc R
H13C H 0.9409 0.7254 0.1609 0.029 Uiso 1 1 calc R
C14 C 0.5080(5) 0.72181(19) 0.20012(16) 0.0184(9) Uani 1 1 d .
H14A H 0.4206 0.7457 0.1941 0.028 Uiso 1 1 calc R
H14B H 0.5304 0.7271 0.2386 0.028 Uiso 1 1 calc R
H14C H 0.4784 0.6764 0.1850 0.028 Uiso 1 1 calc R
C15 C 0.6417(5) 0.7441(2) 0.09717(15) 0.0189(9) Uani 1 1 d .
H15A H 0.6161 0.6988 0.0809 0.028 Uiso 1 1 calc R
H15B H 0.7351 0.7625 0.0804 0.028 Uiso 1 1 calc R
H15C H 0.5516 0.7669 0.0919 0.028 Uiso 1 1 calc R
C16 C 1.2083(4) 0.09237(19) 0.30160(15) 0.0130(8) Uani 1 1 d .
C17 C 1.3536(4) 0.14009(18) 0.29408(16) 0.0137(8) Uani 1 1 d .
H17A H 1.3675 0.1381 0.2552 0.016 Uiso 1 1 calc R
H17B H 1.4489 0.1260 0.3085 0.016 Uiso 1 1 calc R
C18 C 1.5373(4) 0.26718(19) 0.31651(16) 0.0180(9) Uani 1 1 d .
H18A H 1.5416 0.3114 0.3357 0.027 Uiso 1 1 calc R
H18B H 1.5522 0.2667 0.2783 0.027 Uiso 1 1 calc R
H18C H 1.6213 0.2469 0.3305 0.027 Uiso 1 1 calc R
C19 C 1.3129(5) 0.22981(19) 0.39689(15) 0.0166(9) Uani 1 1 d .
H19A H 1.3141 0.2749 0.4136 0.025 Uiso 1 1 calc R
H19B H 1.3973 0.2119 0.4132 0.025 Uiso 1 1 calc R
H19C H 1.2101 0.2062 0.4022 0.025 Uiso 1 1 calc R
C20 C 1.1862(5) 0.2556(2) 0.29549(16) 0.0182(9) Uani 1 1 d .
H20A H 1.0837 0.2370 0.3066 0.027 Uiso 1 1 calc R
H20B H 1.1915 0.2450 0.2564 0.027 Uiso 1 1 calc R
H20C H 1.1979 0.3021 0.3072 0.027 Uiso 1 1 calc R
C21 C 0.8206(5) 0.2298(2) 0.42892(16) 0.0169(9) Uani 1 1 d .
C22 C 0.9230(5) 0.29582(19) 0.44392(16) 0.0169(9) Uani 1 1 d .
H22A H 0.9264 0.3168 0.4124 0.020 Uiso 1 1 calc R
H22B H 1.0328 0.2891 0.4524 0.020 Uiso 1 1 calc R
C23 C 0.8250(5) 0.3142(2) 0.56048(17) 0.0255(10) Uani 1 1 d .
H23A H 0.9153 0.2913 0.5652 0.038 Uiso 1 1 calc R
H23B H 0.7271 0.2843 0.5563 0.038 Uiso 1 1 calc R
H23C H 0.8186 0.3480 0.5919 0.038 Uiso 1 1 calc R
C24 C 1.0057(5) 0.4173(2) 0.51646(18) 0.0263(10) Uani 1 1 d .
H24A H 0.9735 0.4487 0.5463 0.039 Uiso 1 1 calc R
H24B H 1.0226 0.4371 0.4850 0.039 Uiso 1 1 calc R
H24C H 1.1042 0.4025 0.5264 0.039 Uiso 1 1 calc R
C25 C 0.6648(5) 0.3746(2) 0.48299(18) 0.0262(10) Uani 1 1 d .
H25A H 0.6324 0.4063 0.5126 0.039 Uiso 1 1 calc R
H25B H 0.5833 0.3375 0.4757 0.039 Uiso 1 1 calc R
H25C H 0.6783 0.3936 0.4510 0.039 Uiso 1 1 calc R
C26 C 0.4926(5) -0.0324(2) 0.35176(16) 0.0167(9) Uani 1 1 d .
C27 C 0.4273(4) -0.10265(19) 0.32581(16) 0.0156(9) Uani 1 1 d .
H27A H 0.5121 -0.1301 0.3275 0.019 Uiso 1 1 calc R
H27B H 0.4009 -0.1044 0.2876 0.019 Uiso 1 1 calc R
C28 C 0.2885(5) -0.1376(2) 0.42772(16) 0.0191(9) Uani 1 1 d .
H28A H 0.3229 -0.0942 0.4473 0.029 Uiso 1 1 calc R
H28B H 0.3716 -0.1647 0.4306 0.029 Uiso 1 1 calc R
H28C H 0.1911 -0.1550 0.4430 0.029 Uiso 1 1 calc R
C29 C 0.0903(5) -0.0895(2) 0.35037(17) 0.0199(9) Uani 1 1 d .
H29A H -0.0053 -0.1080 0.3659 0.030 Uiso 1 1 calc R
H29B H 0.0696 -0.0902 0.3123 0.030 Uiso 1 1 calc R
H29C H 0.1195 -0.0452 0.3690 0.030 Uiso 1 1 calc R
C30 C 0.1966(5) -0.21633(19) 0.31962(18) 0.0216(10) Uani 1 1 d .
H30A H 0.0990 -0.2355 0.3335 0.032 Uiso 1 1 calc R
H30B H 0.2820 -0.2422 0.3231 0.032 Uiso 1 1 calc R
H30C H 0.1794 -0.2147 0.2818 0.032 Uiso 1 1 calc R
C31 C 0.4106(5) 0.3153(2) 0.15664(19) 0.0260(10) Uani 1 1 d .
C32 C 0.3717(5) 0.1067(2) 0.0122(2) 0.0336(12) Uani 1 1 d .
C33 C 0.1257(5) 0.5790(2) 0.21017(17) 0.0223(10) Uani 1 1 d .
C34 C 0.5569(5) 0.5110(2) 0.16667(17) 0.0209(10) Uani 1 1 d .
C35 C 0.7226(6) 0.6700(2) 0.3520(2) 0.0328(12) Uani 1 1 d .
C36 C 0.7900(6) 0.8966(2) 0.47594(19) 0.0316(12) Uani 1 1 d .
C37 C 0.4310(7) 0.4812(3) 0.3468(3) 0.0489(15) Uani 1 1 d .
C38 C -0.0716(6) 0.4079(2) 0.27382(19) 0.0302(11) Uani 1 1 d .
H10E H 0.363(7) 1.004(3) 0.238(2) 0.080 Uiso 1 1 d .
H20D H 0.614(7) 0.147(3) 0.423(2) 0.080 Uiso 1 1 d .
H10D H 0.499(7) 0.980(3) 0.217(2) 0.080 Uiso 1 1 d .
H21B H 0.850(7) -0.025(3) 0.250(2) 0.080 Uiso 1 1 d .
H21A H 0.993(7) -0.003(3) 0.272(3) 0.080 Uiso 1 1 d .
H11A H -0.049(7) 0.9060(18) 0.090(2) 0.080 Uiso 1 1 d D
H20E H 0.524(7) 0.081(3) 0.404(2) 0.080 Uiso 1 1 d .
H11B H -0.017(7) 0.837(2) 0.0704(17) 0.080 Uiso 1 1 d D

loop_
_atom_site_aniso_label
_atom_site_aniso_U_11
_atom_site_aniso_U_22
_atom_site_aniso_U_33
_atom_site_aniso_U_23
_atom_site_aniso_U_13
_atom_site_aniso_U_12
U1 0.00904(7) 0.01185(8) 0.01253(8) 0.00236(6) -0.00033(6) 0.00223(6)
U2 0.00913(7) 0.01280(8) 0.01308(8) 0.00251(6) 0.00023(6) 0.00172(6)
P1 0.0126(5) 0.0150(6) 0.0201(6) 0.0067(5) -0.0003(4) 0.0037(4)
P2 0.0163(5) 0.0138(6) 0.0148(5) -0.0001(4) -0.0012(4) -0.0003(4)
P3 0.0127(5) 0.0130(5) 0.0135(5) 0.0025(4) -0.0010(4) 0.0033(4)
P4 0.0124(5) 0.0136(6) 0.0137(5) 0.0014(4) 0.0010(4) 0.0021(4)
P5 0.0187(6) 0.0146(6) 0.0165(6) 0.0001(4) -0.0001(4) 0.0051(4)
P6 0.0125(5) 0.0164(6) 0.0190(6) 0.0067(5) 0.0019(4) 0.0003(4)
S1 0.0169(5) 0.0164(6) 0.0165(5) 0.0036(4) 0.0031(4) 0.0017(4)
S2 0.0180(5) 0.0304(6) 0.0140(5) 0.0068(5) -0.0003(4) 0.0058(5)
S3 0.0169(5) 0.0173(6) 0.0172(5) 0.0020(4) -0.0017(4) -0.0004(4)
S4 0.0185(5) 0.0162(6) 0.0180(5) 0.0032(4) -0.0007(4) 0.0006(4)
S5 0.0167(5) 0.0206(6) 0.0172(5) 0.0044(4) -0.0024(4) 0.0027(4)
S6 0.0191(6) 0.0324(7) 0.0147(5) 0.0077(5) 0.0025(4) 0.0060(5)
S7 0.0243(6) 0.0148(6) 0.0220(6) 0.0011(4) -0.0032(5) 0.0050(4)
S8 0.0272(6) 0.0277(7) 0.0232(6) 0.0038(5) -0.0011(5) 0.0124(5)
F1 0.0518(19) 0.0222(15) 0.0488(19) -0.0042(13) 0.0253(15) 0.0066(13)
F2 0.070(2) 0.0223(16) 0.0443(18) 0.0168(14) 0.0050(16) 0.0089(15)
F3 0.0310(16) 0.0349(17) 0.0539(19) -0.0090(14) 0.0014(14) -0.0113(13)
F4 0.0375(18) 0.0365(19) 0.093(3) -0.0156(18) 0.0322(18) -0.0175(15)
F5 0.0374(16) 0.0234(15) 0.0344(16) -0.0052(12) 0.0018(13) 0.0035(12)
F6 0.0357(17) 0.080(2) 0.0422(19) -0.0338(17) -0.0216(15) 0.0125(17)
F7 0.0348(16) 0.0555(19) 0.0177(14) 0.0036(13) -0.0028(12) 0.0157(14)
F8 0.0231(14) 0.0415(17) 0.0292(15) 0.0046(13) 0.0074(11) -0.0011(12)
F9 0.0342(15) 0.0233(15) 0.0371(16) -0.0076(12) 0.0005(12) 0.0036(12)
F10 0.0315(15) 0.0254(15) 0.0298(15) 0.0128(12) 0.0046(12) 0.0063(12)
F11 0.0401(16) 0.0270(15) 0.0238(14) -0.0030(12) -0.0105(12) 0.0036(12)
F12 0.0301(15) 0.0354(16) 0.0328(15) 0.0078(13) 0.0000(12) 0.0170(12)
F13 0.105(3) 0.0272(17) 0.0434(19) 0.0181(15) -0.0049(19) -0.0079(18)
F14 0.057(2) 0.0382(19) 0.072(2) -0.0100(17) -0.0153(18) 0.0271(16)
F15 0.065(2) 0.0285(17) 0.0455(19) -0.0043(14) -0.0158(16) -0.0094(15)
F16 0.054(2) 0.067(2) 0.050(2) -0.0241(17) 0.0208(17) 0.0196(18)
F17 0.0337(16) 0.0306(16) 0.0406(17) -0.0037(13) -0.0005(13) 0.0015(13)
F18 0.0466(19) 0.0352(18) 0.071(2) 0.0068(16) -0.0183(17) 0.0188(15)
F19 0.0302(18) 0.069(2) 0.115(3) 0.057(2) -0.0031(19) -0.0024(17)
F20 0.080(3) 0.212(5) 0.042(2) 0.033(3) 0.034(2) 0.049(3)
F21 0.047(2) 0.129(4) 0.161(4) 0.129(3) 0.000(2) 0.008(2)
F22 0.056(2) 0.0283(18) 0.064(2) -0.0034(15) -0.0262(17) 0.0008(15)
F23 0.059(2) 0.054(2) 0.049(2) 0.0003(16) -0.0281(16) 0.0248(17)
F24 0.083(2) 0.052(2) 0.0347(18) 0.0137(16) 0.0250(17) 0.0190(18)
O1 0.0192(15) 0.0176(16) 0.0146(15) 0.0027(12) 0.0039(12) 0.0038(12)
O2 0.0103(13) 0.0152(15) 0.0197(15) 0.0059(12) -0.0014(11) 0.0007(11)
O4 0.0154(14) 0.0170(16) 0.0183(15) 0.0025(12) -0.0034(12) 0.0068(12)
O6 0.0219(16) 0.0206(17) 0.0240(17) -0.0009(13) -0.0090(13) 0.0063(13)
O7 0.0155(14) 0.0152(15) 0.0183(15) 0.0007(12) -0.0041(12) 0.0022(12)
O8 0.0093(14) 0.0147(15) 0.0246(16) 0.0006(12) -0.0036(12) 0.0025(11)
O9 0.0134(14) 0.0103(15) 0.0201(15) 0.0001(12) -0.0021(12) 0.0003(11)
O10 0.0118(14) 0.0174(16) 0.0187(16) 0.0000(12) -0.0004(12) 0.0033(12)
O11 0.0140(14) 0.0147(16) 0.0220(16) 0.0024(12) -0.0039(12) 0.0060(12)
O12 0.0134(14) 0.0175(15) 0.0149(14) 0.0040(12) 0.0015(11) 0.0036(12)
O13 0.0225(16) 0.0177(16) 0.0170(15) 0.0047(12) -0.0023(12) 0.0042(12)
O14 0.0111(14) 0.0154(15) 0.0225(16) -0.0014(12) 0.0021(12) 0.0042(11)
O15 0.0134(14) 0.0120(15) 0.0223(16) 0.0018(12) 0.0014(12) 0.0034(11)
O16 0.0129(14) 0.0238(17) 0.0168(15) 0.0039(13) 0.0046(12) -0.0026(12)
O17 0.0196(15) 0.0213(17) 0.0190(16) 0.0038(13) 0.0071(12) 0.0016(13)
O18 0.0163(15) 0.0149(15) 0.0184(15) -0.0004(12) 0.0045(12) 0.0030(12)
O19 0.0194(16) 0.0243(18) 0.0276(18) -0.0061(14) 0.0089(13) -0.0014(13)
O20 0.0154(15) 0.0171(17) 0.0188(16) 0.0040(13) 0.0028(12) 0.0003(12)
O21 0.0095(14) 0.0179(16) 0.0212(16) -0.0001(13) -0.0010(12) 0.0003(12)
O22 0.0147(15) 0.0291(18) 0.0273(17) 0.0015(14) 0.0060(13) -0.0002(13)
O23 0.0381(19) 0.0320(19) 0.0139(16) 0.0056(14) 0.0036(14) 0.0117(15)
O24 0.0310(19) 0.065(3) 0.0223(18) 0.0112(17) -0.0025(14) 0.0267(18)
O25 0.0266(17) 0.041(2) 0.0202(17) 0.0117(15) 0.0074(13) 0.0037(15)
O26 0.0193(16) 0.0171(16) 0.0293(17) 0.0008(13) 0.0020(13) -0.0029(13)
O27 0.0177(15) 0.0321(19) 0.0259(17) 0.0107(14) -0.0067(13) 0.0025(13)
O28 0.0219(16) 0.0219(17) 0.0200(16) -0.0044(13) 0.0000(13) 0.0014(13)
O29 0.0198(16) 0.0246(17) 0.0256(17) 0.0062(14) 0.0014(13) -0.0022(13)
O30 0.0161(16) 0.041(2) 0.0283(18) 0.0037(15) -0.0055(13) 0.0068(14)
O31 0.0290(18) 0.036(2) 0.0159(16) 0.0055(14) -0.0015(13) -0.0014(15)
O32 0.0243(17) 0.050(2) 0.0229(18) 0.0078(16) 0.0077(14) -0.0030(16)
O33 0.0286(18) 0.045(2) 0.0187(16) 0.0115(15) -0.0050(14) 0.0116(15)
O34 0.0359(19) 0.036(2) 0.0267(18) -0.0110(15) -0.0052(15) 0.0153(16)
O35 0.0306(18) 0.0212(18) 0.052(2) 0.0051(16) -0.0145(16) 0.0085(15)
O36 0.048(2) 0.067(3) 0.052(2) 0.036(2) 0.0243(19) 0.029(2)
O37 0.039(2) 0.0217(18) 0.040(2) -0.0026(15) -0.0069(16) 0.0135(15)
N1 0.0140(17) 0.023(2) 0.0119(17) 0.0032(15) -0.0007(13) 0.0053(15)
N2 0.0148(18) 0.0152(19) 0.025(2) 0.0027(15) 0.0002(15) 0.0010(14)
N4 0.030(2) 0.026(2) 0.050(3) -0.017(2) -0.019(2) 0.0172(18)
O5 0.0254(16) 0.0174(16) 0.0202(16) 0.0022(13) -0.0095(13) 0.0074(13)
N3 0.0121(17) 0.023(2) 0.0147(18) 0.0024(15) 0.0018(14) 0.0038(14)
C1 0.011(2) 0.018(2) 0.020(2) 0.0082(18) 0.0055(17) 0.0035(16)
C2 0.019(2) 0.015(2) 0.013(2) 0.0002(17) -0.0021(16) 0.0030(17)
C3 0.020(2) 0.016(2) 0.026(2) 0.0065(19) -0.0015(18) 0.0053(18)
C4 0.024(2) 0.022(2) 0.021(2) 0.0073(19) -0.0009(18) 0.0055(19)
C5 0.019(2) 0.018(2) 0.030(3) 0.0067(19) 0.0013(19) 0.0014(18)
C6 0.014(2) 0.018(2) 0.019(2) 0.0035(18) 0.0017(17) -0.0023(17)
C7 0.014(2) 0.015(2) 0.019(2) -0.0017(17) -0.0041(17) 0.0017(17)
C8 0.031(3) 0.030(3) 0.019(2) 0.005(2) -0.002(2) -0.002(2)
C9 0.013(2) 0.022(2) 0.023(2) 0.0011(19) -0.0010(17) 0.0006(18)
C10 0.019(2) 0.025(3) 0.023(2) -0.0041(19) -0.0025(18) 0.0033(19)
C11 0.014(2) 0.015(2) 0.0088(19) 0.0009(16) 0.0019(15) 0.0053(16)
C12 0.0092(19) 0.014(2) 0.017(2) 0.0004(17) -0.0035(16) 0.0007(16)
C13 0.021(2) 0.016(2) 0.022(2) 0.0036(18) 0.0001(18) 0.0077(18)
C14 0.020(2) 0.015(2) 0.021(2) 0.0034(18) 0.0026(18) 0.0021(17)
C15 0.017(2) 0.021(2) 0.017(2) 0.0001(18) -0.0007(17) 0.0052(18)
C16 0.012(2) 0.019(2) 0.0088(19) 0.0041(16) -0.0019(15) -0.0003(16)
C17 0.0108(19) 0.014(2) 0.017(2) 0.0025(17) -0.0009(16) 0.0025(16)
C18 0.015(2) 0.018(2) 0.019(2) 0.0010(18) 0.0046(17) 0.0001(17)
C19 0.017(2) 0.017(2) 0.016(2) 0.0030(17) -0.0011(17) 0.0042(17)
C20 0.016(2) 0.020(2) 0.019(2) 0.0023(18) -0.0014(17) 0.0034(17)
C21 0.017(2) 0.016(2) 0.017(2) -0.0001(18) -0.0027(17) 0.0042(17)
C22 0.015(2) 0.017(2) 0.018(2) 0.0019(18) 0.0050(17) 0.0024(17)
C23 0.033(3) 0.023(3) 0.021(2) 0.005(2) 0.006(2) 0.006(2)
C24 0.026(2) 0.020(2) 0.030(3) -0.001(2) 0.002(2) 0.001(2)
C25 0.019(2) 0.025(3) 0.034(3) 0.000(2) 0.001(2) 0.0101(19)
C26 0.011(2) 0.020(2) 0.020(2) 0.0079(18) -0.0046(17) 0.0002(17)
C27 0.013(2) 0.018(2) 0.014(2) 0.0039(17) 0.0022(16) -0.0021(17)
C28 0.015(2) 0.025(2) 0.019(2) 0.0079(19) 0.0020(17) 0.0015(18)
C29 0.016(2) 0.022(2) 0.025(2) 0.0114(19) 0.0042(18) 0.0057(18)
C30 0.015(2) 0.016(2) 0.034(3) 0.005(2) -0.0024(19) 0.0009(17)
C31 0.026(3) 0.018(2) 0.031(3) 0.001(2) 0.008(2) 0.0001(19)
C32 0.019(2) 0.037(3) 0.036(3) -0.009(2) 0.007(2) -0.006(2)
C33 0.017(2) 0.025(3) 0.024(2) 0.003(2) 0.0004(18) 0.0029(19)
C34 0.021(2) 0.019(2) 0.022(2) 0.0005(19) 0.0003(18) 0.0064(18)
C35 0.041(3) 0.027(3) 0.029(3) 0.004(2) -0.008(2) 0.001(2)
C36 0.028(3) 0.035(3) 0.030(3) -0.003(2) -0.001(2) 0.011(2)
C37 0.032(3) 0.070(4) 0.057(4) 0.035(3) 0.004(3) 0.014(3)
C38 0.041(3) 0.021(3) 0.028(3) 0.002(2) -0.006(2) 0.006(2)

loop_
_atom_type_symbol
_atom_type_description
_atom_type_scat_dispersion_real
_atom_type_scat_dispersion_imag
_atom_type_scat_source
C C 0.0033 0.0016 'International Tables Vol C Tables 4.2.6.8 and 6.1.1.4'
H H 0.0000 0.0000 'International Tables Vol C Tables 4.2.6.8 and 6.1.1.4'
O O 0.0106 0.0060 'International Tables Vol C Tables 4.2.6.8 and 6.1.1.4'
P P 0.1023 0.0942 'International Tables Vol C Tables 4.2.6.8 and 6.1.1.4'
U U -9.6767 9.6646 'International Tables Vol C Tables 4.2.6.8 and 6.1.1.4'
S S 0.1246 0.1234 'International Tables Vol C Tables 4.2.6.8 and 6.1.1.4'
F F 0.0171 0.0103 'International Tables Vol C Tables 4.2.6.8 and 6.1.1.4'
N N 0.0061 0.0033 'International Tables Vol C Tables 4.2.6.8 and 6.1.1.4'

loop_
_geom_angle_atom_site_label_1
_geom_angle_atom_site_label_2
_geom_angle_atom_site_label_3
_geom_angle
O1 U1 O2 179.49(13)
O1 U1 O4 91.51(11)
O2 U1 O4 88.22(11)
O1 U1 O7 92.47(11)
O2 U1 O7 88.01(11)
O4 U1 O7 142.08(9)
O1 U1 O8 91.31(11)
O2 U1 O8 88.64(10)
O4 U1 O8 142.02(9)
O7 U1 O8 75.55(9)
O1 U1 O10 90.48(11)
O2 U1 O10 89.02(11)
O4 U1 O10 70.10(9)
O7 U1 O10 147.49(9)
O8 U1 O10 72.01(9)
O1 U1 O11 89.46(11)
O2 U1 O11 90.85(11)
O4 U1 O11 70.45(9)
O7 U1 O11 71.90(9)
O8 U1 O11 147.45(9)
O10 U1 O11 140.53(9)
O13 U2 O12 178.92(12)
O13 U2 O16 91.81(11)
O12 U2 O16 88.33(11)
O13 U2 O18 92.57(11)
O12 U2 O18 87.98(11)
O16 U2 O18 141.44(9)
O13 U2 O14 90.21(11)
O12 U2 O14 89.03(10)
O16 U2 O14 142.92(9)
O18 U2 O14 75.35(9)
O13 U2 O21 91.14(11)
O12 U2 O21 87.90(11)
O16 U2 O21 70.63(9)
O18 U2 O21 147.46(9)
O14 U2 O21 72.31(9)
O13 U2 O20 90.71(11)
O12 U2 O20 90.34(10)
O16 U2 O20 70.30(9)
O18 U2 O20 71.36(9)
O14 U2 O20 146.71(9)
O21 U2 O20 140.92(10)
C4 P1 C5 111.6(2)
C4 P1 C3 109.6(2)
C5 P1 C3 108.0(2)
C4 P1 C2 112.54(19)
C5 P1 C2 108.86(19)
C3 P1 C2 106.08(19)
C10 P2 C9 110.5(2)
C10 P2 C8 108.9(2)
C9 P2 C8 109.0(2)
C10 P2 C7 105.39(19)
C9 P2 C7 111.65(19)
C8 P2 C7 111.3(2)
C15 P3 C14 109.93(19)
C15 P3 C13 108.82(19)
C14 P3 C13 110.61(19)
C15 P3 C12 110.08(19)
C14 P3 C12 110.75(19)
C13 P3 C12 106.58(18)
C19 P4 C20 109.22(19)
C19 P4 C18 108.85(19)
C20 P4 C18 110.97(19)
C19 P4 C17 110.33(19)
C20 P4 C17 110.82(19)
C18 P4 C17 106.60(18)
C25 P5 C24 111.3(2)
C25 P5 C23 109.2(2)
C24 P5 C23 107.8(2)
C25 P5 C22 110.1(2)
C24 P5 C22 105.20(19)
C23 P5 C22 113.1(2)
C29 P6 C30 108.2(2)
C29 P6 C28 110.73(19)
C30 P6 C28 110.3(2)
C29 P6 C27 109.12(19)
C30 P6 C27 105.86(19)
C28 P6 C27 112.47(18)
O22 S1 O23 117.27(18)
O22 S1 N1 117.63(17)
O23 S1 N1 108.09(17)
O22 S1 C31 104.1(2)
O23 S1 C31 103.9(2)
N1 S1 C31 103.88(19)
O25 S2 O24 119.67(19)
O25 S2 N1 107.99(17)
O24 S2 N1 115.57(18)
O25 S2 C32 104.0(2)
O24 S2 C32 104.9(2)
N1 S2 C32 102.6(2)
O26 S3 O27 118.08(18)
O26 S3 N2 116.57(18)
O27 S3 N2 109.74(18)
O26 S3 C33 106.28(19)
O27 S3 C33 103.49(19)
N2 S3 C33 100.02(19)
O28 S4 O29 119.22(18)
O28 S4 N2 115.60(17)
O29 S4 N2 107.26(18)
O28 S4 C34 104.99(19)
O29 S4 C34 103.29(19)
N2 S4 C34 104.75(19)
O31 S5 O30 117.38(18)
O31 S5 N3 108.28(18)
O30 S5 N3 117.07(18)
O31 S5 C35 103.4(2)
O30 S5 C35 105.4(2)
N3 S5 C35 103.3(2)
O33 S6 O32 119.61(19)
O33 S6 N3 107.54(18)
O32 S6 N3 116.10(18)
O33 S6 C36 104.2(2)
O32 S6 C36 104.8(2)
N3 S6 C36 102.3(2)
O34 S7 O35 118.3(2)
O34 S7 N4 114.9(2)
O35 S7 N4 108.6(2)
O34 S7 C37 104.9(3)
O35 S7 C37 103.4(2)
N4 S7 C37 105.3(3)
O37 S8 O36 118.2(2)
O37 S8 N4 116.4(2)
O36 S8 N4 110.9(2)
O37 S8 C38 106.5(2)
O36 S8 C38 104.2(2)
N4 S8 C38 97.5(2)
C1 O4 U1 136.3(2)
C6 O7 U1 137.0(3)
C11 O8 U1 139.7(2)
C16 O14 U2 139.7(2)
C26 O16 U2 137.8(3)
C21 O18 U2 139.8(3)
S1 N1 S2 124.2(2)
S4 N2 S3 126.0(2)
S7 N4 S8 124.7(2)
S5 N3 S6 124.0(2)
O5 C1 O4 126.1(4)
O5 C1 C2 118.9(3)
O4 C1 C2 115.0(3)
C1 C2 P1 114.9(3)
O6 C6 O7 125.5(4)
O6 C6 C7 119.3(4)
O7 C6 C7 115.1(3)
C6 C7 P2 113.7(3)
O9 C11 O8 124.9(4)
O9 C11 C12 117.7(3)
O8 C11 C12 117.3(3)
C11 C12 P3 115.1(3)
O15 C16 O14 125.0(4)
O15 C16 C17 118.1(3)
O14 C16 C17 116.9(3)
C16 C17 P4 115.8(3)
O19 C21 O18 125.8(4)
O19 C21 C22 118.8(4)
O18 C21 C22 115.4(3)
C21 C22 P5 114.2(3)
O17 C26 O16 126.7(4)
O17 C26 C27 118.9(3)
O16 C26 C27 114.4(3)
C26 C27 P6 114.4(3)
F2 C31 F1 109.1(4)
F2 C31 F3 108.1(4)
F1 C31 F3 107.8(4)
F2 C31 S1 111.7(3)
F1 C31 S1 109.6(3)
F3 C31 S1 110.5(3)
F5 C32 F6 108.5(4)
F5 C32 F4 107.8(4)
F6 C32 F4 109.4(4)
F5 C32 S2 111.9(3)
F6 C32 S2 108.8(4)
F4 C32 S2 110.4(3)
F7 C33 F8 109.4(4)
F7 C33 F9 108.3(3)
F8 C33 F9 108.3(3)
F7 C33 S3 111.4(3)
F8 C33 S3 109.1(3)
F9 C33 S3 110.3(3)
F10 C34 F11 108.5(3)
F10 C34 F12 108.4(3)
F11 C34 F12 108.4(3)
F10 C34 S4 111.6(3)
F11 C34 S4 110.6(3)
F12 C34 S4 109.3(3)
F14 C35 F15 109.3(4)
F14 C35 F13 108.8(4)
F15 C35 F13 108.3(4)
F14 C35 S5 111.0(3)
F15 C35 S5 109.3(3)
F13 C35 S5 110.1(3)
F17 C36 F16 108.7(4)
F17 C36 F18 107.6(4)
F16 C36 F18 109.4(4)
F17 C36 S6 111.4(3)
F16 C36 S6 109.3(4)
F18 C36 S6 110.5(3)
F21 C37 F19 109.5(5)
F21 C37 F20 108.9(5)
F19 C37 F20 108.6(5)
F21 C37 S7 110.6(4)
F19 C37 S7 110.1(4)
F20 C37 S7 109.0(4)
F24 C38 F22 108.4(4)
F24 C38 F23 108.5(4)
F22 C38 F23 108.3(4)
F24 C38 S8 111.9(3)
F22 C38 S8 111.1(3)
F23 C38 S8 108.6(3)

loop_
_geom_bond_atom_site_label_1
_geom_bond_atom_site_label_2
_geom_bond_distance
U1 O1 1.754(3)
U1 O2 1.769(3)
U1 O4 2.349(3)
U1 O7 2.354(3)
U1 O8 2.395(3)
U1 O10 2.428(3)
U1 O11 2.443(3)
U2 O13 1.753(3)
U2 O12 1.774(3)
U2 O16 2.351(3)
U2 O18 2.358(3)
U2 O14 2.376(3)
U2 O21 2.430(3)
U2 O20 2.435(3)
P1 C4 1.779(4)
P1 C5 1.780(4)
P1 C3 1.783(4)
P1 C2 1.794(4)
P2 C10 1.775(4)
P2 C9 1.780(4)
P2 C8 1.785(4)
P2 C7 1.805(4)
P3 C15 1.770(4)
P3 C14 1.775(4)
P3 C13 1.776(4)
P3 C12 1.800(4)
P4 C19 1.780(4)
P4 C20 1.781(4)
P4 C18 1.787(4)
P4 C17 1.791(4)
P5 C25 1.779(4)
P5 C24 1.780(4)
P5 C23 1.785(4)
P5 C22 1.801(4)
P6 C29 1.776(4)
P6 C30 1.784(4)
P6 C28 1.785(4)
P6 C27 1.800(4)
S1 O22 1.424(3)
S1 O23 1.434(3)
S1 N1 1.565(3)
S1 C31 1.820(4)
S2 O25 1.423(3)
S2 O24 1.430(3)
S2 N1 1.584(3)
S2 C32 1.822(5)
S3 O26 1.427(3)
S3 O27 1.433(3)
S3 N2 1.583(3)
S3 C33 1.834(4)
S4 O28 1.425(3)
S4 O29 1.430(3)
S4 N2 1.579(3)
S4 C34 1.830(4)
S5 O31 1.428(3)
S5 O30 1.428(3)
S5 N3 1.571(3)
S5 C35 1.830(5)
S6 O33 1.426(3)
S6 O32 1.426(3)
S6 N3 1.586(3)
S6 C36 1.826(5)
S7 O34 1.418(3)
S7 O35 1.422(3)
S7 N4 1.557(4)
S7 C37 1.812(6)
S8 O37 1.422(3)
S8 O36 1.423(3)
S8 N4 1.582(4)
S8 C38 1.819(5)
F1 C31 1.324(5)
F2 C31 1.315(5)
F3 C31 1.334(5)
F4 C32 1.329(5)
F5 C32 1.325(5)
F6 C32 1.329(5)
F7 C33 1.315(5)
F8 C33 1.323(5)
F9 C33 1.333(5)
F10 C34 1.319(5)
F11 C34 1.326(5)
F12 C34 1.339(4)
F13 C35 1.326(5)
F14 C35 1.315(6)
F15 C35 1.325(5)
F16 C36 1.326(5)
F17 C36 1.323(5)
F18 C36 1.329(5)
F19 C37 1.314(6)
F20 C37 1.332(7)
F21 C37 1.306(6)
F22 C38 1.325(5)
F23 C38 1.330(5)
F24 C38 1.306(5)
O4 C1 1.278(4)
O6 C6 1.235(5)
O7 C6 1.290(4)
O8 C11 1.267(4)
O9 C11 1.237(4)
O14 C16 1.274(4)
O15 C16 1.243(4)
O16 C26 1.276(4)
O17 C26 1.235(5)
O18 C21 1.277(4)
O19 C21 1.232(5)
O5 C1 1.233(4)
C1 C2 1.525(5)
C6 C7 1.512(5)
C11 C12 1.520(5)
C16 C17 1.512(5)
C21 C22 1.520(5)
C26 C27 1.528(5)
